data_2200379
loop_
_publ_author_name
'M\%artensson, Malin'
'Wikstad, Emma'
'Blomqvist, Helen'
'Kritikos, Mikael'
'Eriksson, Lars'

_publ_section_title
;
 Ba~68~Pd~32~O~<i>x~</i>, with <i>x</i> \\simeq 13.5
;
_journal_issue 8
_journal_name_full 'Acta Crystallographica Section E'
_journal_page_first i64
_journal_page_last i66
_journal_paper_doi 10.1107/S1600536801010935
_journal_volume 57
_journal_year 2001
_chemical_formula_iupac 'Ba2.125 Pd O0.422'
_chemical_formula_moiety 'Ba2.125 Pd O0.422'
_chemical_formula_sum 'Ba2.125 O0.422 Pd'
_chemical_formula_weight 404.91
_chemical_name_systematic
;
barium palladium oxide
;
_space_group_IT_number 216
_symmetry_cell_setting cubic
_symmetry_space_group_name_Hall 'F -4 2 3'
_symmetry_space_group_name_H-M 'F -4 3 m'
_audit_creation_method SHELXL-97
_cell_angle_alpha 90.00
_cell_angle_beta 90.00
_cell_angle_gamma 90.00
_cell_formula_units_Z 32
_cell_length_a 15.8780(10)
_cell_length_b 15.8780(10)
_cell_length_c 15.8780(10)
_cell_measurement_reflns_used 32
_cell_measurement_temperature 293(2)
_cell_measurement_theta_max 19.2
_cell_measurement_theta_min 15.0
_cell_volume 4003.0(4)
_computing_cell_refinement DIF4
_computing_data_collection 'DIF4 (Stoe & Cie, 1988)'
_computing_data_reduction 'REDU4 (Stoe & Cie, 1988)'
_computing_molecular_graphics 'DIAMOND (Bergerhof, 1996)'
_computing_structure_refinement 'SHELXL97 (Sheldrick, 1997)'
_computing_structure_solution 'SHELXS97 (Sheldrick, 1990)'
_diffrn_ambient_temperature 150(2)
_diffrn_measured_fraction_theta_full 1.000
_diffrn_measured_fraction_theta_max 1.000
_diffrn_measurement_device 'Stoe AED4'
_diffrn_measurement_method \w/2\q
_diffrn_radiation_monochromator graphite
_diffrn_radiation_source 'fine-focus sealed tube'
_diffrn_radiation_type MoK\a
_diffrn_radiation_wavelength .71073
_diffrn_reflns_av_R_equivalents .0791
_diffrn_reflns_av_sigmaI/netI .0463
_diffrn_reflns_limit_h_max 20
_diffrn_reflns_limit_h_min -1
_diffrn_reflns_limit_k_max 20
_diffrn_reflns_limit_k_min -1
_diffrn_reflns_limit_l_max 20
_diffrn_reflns_limit_l_min -1
_diffrn_reflns_number 1671
_diffrn_reflns_theta_full 27.86
_diffrn_reflns_theta_max 27.86
_diffrn_reflns_theta_min 2.22
_diffrn_standards_decay_% 1
_diffrn_standards_interval_time 240
_diffrn_standards_number 3
_exptl_absorpt_coefficient_mu 19.885
_exptl_absorpt_correction_T_max .2588
_exptl_absorpt_correction_T_min .0599
_exptl_absorpt_correction_type numerical
_exptl_absorpt_process_details '(X-RED; Stoe & Cie, 1997)'
_exptl_crystal_colour 'metallic light grey'
_exptl_crystal_density_diffrn 5.340
_exptl_crystal_density_method 'not measured'
_exptl_crystal_description prism
_exptl_crystal_F_000 5344
_exptl_crystal_size_max .14
_exptl_crystal_size_mid .09
_exptl_crystal_size_min .07
_refine_diff_density_max 1.648
_refine_diff_density_min -1.317
_refine_ls_abs_structure_details 'Flack (1983), XXXX Friedel pairs'
_refine_ls_abs_structure_Flack -.08(11)
_refine_ls_extinction_method none
_refine_ls_goodness_of_fit_ref 1.161
_refine_ls_hydrogen_treatment none
_refine_ls_matrix_type full
_refine_ls_number_parameters 22
_refine_ls_number_reflns 336
_refine_ls_number_restraints 0
_refine_ls_restrained_S_all 1.161
_refine_ls_R_factor_all .0497
_refine_ls_R_factor_gt .0288
_refine_ls_shift/su_max <0.001
_refine_ls_shift/su_mean .000
_refine_ls_structure_factor_coef Fsqd
_refine_ls_weighting_details 'calc w = 1/[\s^2^(Fo^2^)+(0.01P)^2^] where P = (Fo^2^+2Fc^2^)/3'
_refine_ls_weighting_scheme calc
_refine_ls_wR_factor_ref .0415
_reflns_number_gt 270
_reflns_number_total 336
_reflns_threshold_expression I>2\s(I)
_cod_data_source_file br6026.cif
_cod_data_source_block I
_cod_original_formula_sum 'Ba2.125 Pd O0.422'
_cod_database_code 2200379
_cod_database_fobs_code 2200379

loop_
_symmetry_equiv_pos_as_xyz
'x, y, z'
'-x, -y, z'
'-x, y, -z'
'x, -y, -z'
'z, x, y'
'z, -x, -y'
'-z, -x, y'
'-z, x, -y'
'y, z, x'
'-y, z, -x'
'y, -z, -x'
'-y, -z, x'
'y, x, z'
'-y, -x, z'
'y, -x, -z'
'-y, x, -z'
'x, z, y'
'-x, z, -y'
'-x, -z, y'
'x, -z, -y'
'z, y, x'
'z, -y, -x'
'-z, y, -x'
'-z, -y, x'
'x, y+1/2, z+1/2'
'-x, -y+1/2, z+1/2'
'-x, y+1/2, -z+1/2'
'x, -y+1/2, -z+1/2'
'z, x+1/2, y+1/2'
'z, -x+1/2, -y+1/2'
'-z, -x+1/2, y+1/2'
'-z, x+1/2, -y+1/2'
'y, z+1/2, x+1/2'
'-y, z+1/2, -x+1/2'
'y, -z+1/2, -x+1/2'
'-y, -z+1/2, x+1/2'
'y, x+1/2, z+1/2'
'-y, -x+1/2, z+1/2'
'y, -x+1/2, -z+1/2'
'-y, x+1/2, -z+1/2'
'x, z+1/2, y+1/2'
'-x, z+1/2, -y+1/2'
'-x, -z+1/2, y+1/2'
'x, -z+1/2, -y+1/2'
'z, y+1/2, x+1/2'
'z, -y+1/2, -x+1/2'
'-z, y+1/2, -x+1/2'
'-z, -y+1/2, x+1/2'
'x+1/2, y, z+1/2'
'-x+1/2, -y, z+1/2'
'-x+1/2, y, -z+1/2'
'x+1/2, -y, -z+1/2'
'z+1/2, x, y+1/2'
'z+1/2, -x, -y+1/2'
'-z+1/2, -x, y+1/2'
'-z+1/2, x, -y+1/2'
'y+1/2, z, x+1/2'
'-y+1/2, z, -x+1/2'
'y+1/2, -z, -x+1/2'
'-y+1/2, -z, x+1/2'
'y+1/2, x, z+1/2'
'-y+1/2, -x, z+1/2'
'y+1/2, -x, -z+1/2'
'-y+1/2, x, -z+1/2'
'x+1/2, z, y+1/2'
'-x+1/2, z, -y+1/2'
'-x+1/2, -z, y+1/2'
'x+1/2, -z, -y+1/2'
'z+1/2, y, x+1/2'
'z+1/2, -y, -x+1/2'
'-z+1/2, y, -x+1/2'
'-z+1/2, -y, x+1/2'
'x+1/2, y+1/2, z'
'-x+1/2, -y+1/2, z'
'-x+1/2, y+1/2, -z'
'x+1/2, -y+1/2, -z'
'z+1/2, x+1/2, y'
'z+1/2, -x+1/2, -y'
'-z+1/2, -x+1/2, y'
'-z+1/2, x+1/2, -y'
'y+1/2, z+1/2, x'
'-y+1/2, z+1/2, -x'
'y+1/2, -z+1/2, -x'
'-y+1/2, -z+1/2, x'
'y+1/2, x+1/2, z'
'-y+1/2, -x+1/2, z'
'y+1/2, -x+1/2, -z'
'-y+1/2, x+1/2, -z'
'x+1/2, z+1/2, y'
'-x+1/2, z+1/2, -y'
'-x+1/2, -z+1/2, y'
'x+1/2, -z+1/2, -y'
'z+1/2, y+1/2, x'
'z+1/2, -y+1/2, -x'
'-z+1/2, y+1/2, -x'
'-z+1/2, -y+1/2, x'

loop_
_atom_site_label
_atom_site_fract_x
_atom_site_fract_y
_atom_site_fract_z
_atom_site_U_iso_or_equiv
_atom_site_adp_type
_atom_site_calc_flag
_atom_site_refinement_flags
_atom_site_occupancy
_atom_site_disorder_assembly
_atom_site_disorder_group
_atom_site_type_symbol
Ba1 .92634(10) .2500 .2500 .0160(5) Uani d S 1 . . Ba
Ba2 .32977(8) .0000 .0000 .0153(5) Uani d S 1 . . Ba
Ba3 .09949(6) .09949(6) .09949(6) .0128(4) Uani d S 1 . . Ba
Ba4 .2500 .2500 .2500 .0119(7) Uani d S 1 . . Ba
Pd1 .35502(11) .35502(11) .35502(11) .0140(5) Uani d S 1 . . Pd
Pd2 .89303(10) .89303(10) .89303(10) .0114(6) Uani d S 1 . . Pd
O1 .7500 .7500 .7500 .011(5) Uiso d S 1 . . O
O2 .5000 .5000 .5000 .011(5) Uiso d S 1 . . O
O3 .879(2) .379(2) .121(2) .011(5) Uiso d SP .34(3) . . O

loop_
_atom_site_aniso_label
_atom_site_aniso_U_11
_atom_site_aniso_U_22
_atom_site_aniso_U_33
_atom_site_aniso_U_12
_atom_site_aniso_U_13
_atom_site_aniso_U_23
Ba1 .0113(9) .0184(6) .0184(6) .000 .000 -.0105(7)
Ba2 .0087(8) .0187(5) .0187(5) .000 .000 .0000(10)
Ba3 .0128(4) .0128(4) .0128(4) .0015(5) .0015(5) .0015(5)
Ba4 .0119(7) .0119(7) .0119(7) .000 .000 .000
Pd1 .0140(5) .0140(5) .0140(5) -.0032(7) -.0032(7) -.0032(7)
Pd2 .0114(6) .0114(6) .0114(6) -.0014(7) -.0014(7) -.0014(7)

loop_
_atom_type_symbol
_atom_type_description
_atom_type_scat_dispersion_real
_atom_type_scat_dispersion_imag
_atom_type_scat_source
Ba Ba -.3244 2.2819 'International Tables Vol C Tables 4.2.6.8 and 6.1.1.4'
Pd Pd -.9988 1.0072 'International Tables Vol C Tables 4.2.6.8 and 6.1.1.4'
O O .0106 .0060 'International Tables Vol C Tables 4.2.6.8 and 6.1.1.4'

loop_
_geom_angle_atom_site_label_1
_geom_angle_atom_site_label_2
_geom_angle_atom_site_label_3
_geom_angle_site_symmetry_1
_geom_angle_site_symmetry_3
_geom_angle
O1 Ba1 O3 25_544 . 75.6(8)
O1 Ba1 O3 25_544 28 75.6(8)
O3 Ba1 O3 . 28 151.3(16)
O1 Ba1 Pd2 25_544 4_566 80.65(4)
O3 Ba1 Pd2 . 4_566 87.69(13)
O3 Ba1 Pd2 28 4_566 87.69(13)
O1 Ba1 Pd2 25_544 25_544 80.65(4)
O3 Ba1 Pd2 . 25_544 87.69(13)
O3 Ba1 Pd2 28 25_544 87.69(13)
Pd2 Ba1 Pd2 4_566 25_544 161.30(9)
O1 Ba1 Ba1 25_544 54_565 45.0
O3 Ba1 Ba1 . 54_565 108.0(7)
O3 Ba1 Ba1 28 54_565 48.7(6)
Pd2 Ba1 Ba1 4_566 54_565 52.54(3)
Pd2 Ba1 Ba1 25_544 54_565 112.24(4)
O1 Ba1 Ba1 25_544 10_656 45.0
O3 Ba1 Ba1 . 10_656 48.7(6)
O3 Ba1 Ba1 28 10_656 108.0(7)
Pd2 Ba1 Ba1 4_566 10_656 52.54(3)
Pd2 Ba1 Ba1 25_544 10_656 112.24(4)
Ba1 Ba1 Ba1 54_565 10_656 60.0
O1 Ba1 Ba1 25_544 77_545 45.0
O3 Ba1 Ba1 . 77_545 48.7(6)
O3 Ba1 Ba1 28 77_545 108.0(7)
Pd2 Ba1 Ba1 4_566 77_545 112.24(4)
Pd2 Ba1 Ba1 25_544 77_545 52.54(3)
Ba1 Ba1 Ba1 54_565 77_545 90.0
Ba1 Ba1 Ba1 10_656 77_545 60.0
O1 Ba1 Ba1 25_544 57_554 45.0
O3 Ba1 Ba1 . 57_554 108.0(7)
O3 Ba1 Ba1 28 57_554 48.7(6)
Pd2 Ba1 Ba1 4_566 57_554 112.24(4)
Pd2 Ba1 Ba1 25_544 57_554 52.54(3)
Ba1 Ba1 Ba1 54_565 57_554 60.0
Ba1 Ba1 Ba1 10_656 57_554 90.0
Ba1 Ba1 Ba1 77_545 57_554 60.0
O1 Ba1 Ba2 25_544 34_655 105.68(2)
O3 Ba1 Ba2 . 34_655 40.4(6)
O3 Ba1 Ba2 28 34_655 153.62(9)
Pd2 Ba1 Ba2 4_566 34_655 118.664(16)
Pd2 Ba1 Ba2 25_544 34_655 66.93(2)
Ba1 Ba1 Ba2 54_565 34_655 147.11(2)
Ba1 Ba1 Ba2 10_656 34_655 89.09(2)
Ba1 Ba1 Ba2 77_545 34_655 62.776(19)
Ba1 Ba1 Ba2 57_554 34_655 113.456(15)
O1 Ba1 Ba2 25_544 30_655 105.68(2)
O3 Ba1 Ba2 . 30_655 153.62(9)
O3 Ba1 Ba2 28 30_655 40.4(6)
Pd2 Ba1 Ba2 4_566 30_655 118.664(16)
Pd2 Ba1 Ba2 25_544 30_655 66.93(2)
Ba1 Ba1 Ba2 54_565 30_655 89.09(2)
Ba1 Ba1 Ba2 10_656 30_655 147.11(2)
Ba1 Ba1 Ba2 77_545 30_655 113.456(15)
Ba1 Ba1 Ba2 57_554 30_655 62.776(19)
Ba2 Ba1 Ba2 34_655 30_655 117.64(4)
O1 Ba1 Ba2 25_544 5_655 105.68(2)
O3 Ba1 Ba2 . 5_655 40.4(6)
O3 Ba1 Ba2 28 5_655 153.62(9)
Pd2 Ba1 Ba2 4_566 5_655 66.93(2)
Pd2 Ba1 Ba2 25_544 5_655 118.664(16)
Ba1 Ba1 Ba2 54_565 5_655 113.456(15)
Ba1 Ba1 Ba2 10_656 5_655 62.776(19)
Ba1 Ba1 Ba2 77_545 5_655 89.09(2)
Ba1 Ba1 Ba2 57_554 5_655 147.11(2)
Ba2 Ba1 Ba2 34_655 5_655 52.42(3)
Ba2 Ba1 Ba2 30_655 5_655 148.64(4)
O2 Ba2 O3 25_544 76_455 73.8(9)
O2 Ba2 O3 25_544 73_445 73.8(9)
O3 Ba2 O3 76_455 73_445 147.5(18)
O2 Ba2 Pd1 25_544 28 82.98(4)
O3 Ba2 Pd1 76_455 28 88.04(10)
O3 Ba2 Pd1 73_445 28 88.04(10)
O2 Ba2 Pd1 25_544 25_544 82.98(4)
O3 Ba2 Pd1 76_455 25_544 88.04(10)
O3 Ba2 Pd1 73_445 25_544 88.04(10)
Pd1 Ba2 Pd1 28 25_544 165.96(9)
O2 Ba2 Ba2 25_544 58 45.0
O3 Ba2 Ba2 76_455 58 106.4(7)
O3 Ba2 Ba2 73_445 58 47.3(6)
Pd1 Ba2 Ba2 28 58 54.36(4)
Pd1 Ba2 Ba2 25_544 58 114.20(4)
O2 Ba2 Ba2 25_544 78 45.0
O3 Ba2 Ba2 76_455 78 47.3(6)
O3 Ba2 Ba2 73_445 78 106.4(7)
Pd1 Ba2 Ba2 28 78 54.36(4)
Pd1 Ba2 Ba2 25_544 78 114.20(4)
Ba2 Ba2 Ba2 58 78 60.0
O2 Ba2 Ba2 25_544 77_545 45.0
O3 Ba2 Ba2 76_455 77_545 106.4(7)
O3 Ba2 Ba2 73_445 77_545 47.3(6)
Pd1 Ba2 Ba2 28 77_545 114.20(4)
Pd1 Ba2 Ba2 25_544 77_545 54.36(4)
Ba2 Ba2 Ba2 58 77_545 60.0
Ba2 Ba2 Ba2 78 77_545 90.0
O2 Ba2 Ba2 25_544 57_554 45.0
O3 Ba2 Ba2 76_455 57_554 47.3(6)
O3 Ba2 Ba2 73_445 57_554 106.4(7)
Pd1 Ba2 Ba2 28 57_554 114.20(4)
Pd1 Ba2 Ba2 25_544 57_554 54.36(4)
Ba2 Ba2 Ba2 58 57_554 90.0
Ba2 Ba2 Ba2 78 57_554 60.0
Ba2 Ba2 Ba2 77_545 57_554 60.0
O2 Ba2 Ba3 25_544 4 148.58(3)
O3 Ba2 Ba3 76_455 4 103.8(7)
O3 Ba2 Ba3 73_445 4 103.8(7)
Pd1 Ba2 Ba3 28 4 128.44(6)
Pd1 Ba2 Ba3 25_544 4 65.59(4)
Ba2 Ba2 Ba3 58 4 149.778(3)
Ba2 Ba2 Ba3 78 4 149.778(3)
Ba2 Ba2 Ba3 77_545 4 110.04(2)
Ba2 Ba2 Ba3 57_554 4 110.04(2)
O2 Ba2 Ba3 25_544 . 148.58(3)
O3 Ba2 Ba3 76_455 . 103.8(7)
O3 Ba2 Ba3 73_445 . 103.8(7)
Pd1 Ba2 Ba3 28 . 65.59(4)
Pd1 Ba2 Ba3 25_544 . 128.44(6)
Ba2 Ba2 Ba3 58 . 110.04(2)
Ba2 Ba2 Ba3 78 . 110.04(2)
Ba2 Ba2 Ba3 77_545 . 149.778(3)
Ba2 Ba2 Ba3 57_554 . 149.778(3)
Ba3 Ba2 Ba3 4 . 62.85(5)
O2 Ba2 Ba1 25_544 6_565 107.018(16)
O3 Ba2 Ba1 76_455 6_565 43.6(7)
O3 Ba2 Ba1 73_445 6_565 152.63(9)
Pd1 Ba2 Ba1 28 6_565 119.33(2)
Pd1 Ba2 Ba1 25_544 6_565 65.27(2)
Ba2 Ba2 Ba1 58 6_565 148.818(19)
Ba2 Ba2 Ba1 78 6_565 90.91(2)
Ba2 Ba2 Ba1 77_545 6_565 113.456(15)
Ba2 Ba2 Ba1 57_554 6_565 63.792(15)
Ba3 Ba2 Ba1 4 6_565 60.774(19)
Ba3 Ba2 Ba1 . 6_565 89.36(2)
Pd2 Ba3 Pd2 4_466 3_646 94.07(7)
Pd2 Ba3 Pd2 4_466 2_664 94.07(7)
Pd2 Ba3 Pd2 3_646 2_664 94.07(7)
Pd2 Ba3 Ba4 4_466 . 122.33(5)
Pd2 Ba3 Ba4 3_646 . 122.33(5)
Pd2 Ba3 Ba4 2_664 . 122.33(5)
Pd2 Ba3 Ba2 4_466 . 151.51(7)
Pd2 Ba3 Ba2 3_646 . 67.311(13)
Pd2 Ba3 Ba2 2_664 . 67.311(13)
Ba4 Ba3 Ba2 . . 86.16(3)
Pd2 Ba3 Ba2 4_466 9 67.311(13)
Pd2 Ba3 Ba2 3_646 9 67.311(13)
Pd2 Ba3 Ba2 2_664 9 151.51(7)
Ba4 Ba3 Ba2 . 9 86.16(3)
Ba2 Ba3 Ba2 . 9 119.556(6)
Pd2 Ba3 Ba2 4_466 5 67.311(13)
Pd2 Ba3 Ba2 3_646 5 151.51(7)
Pd2 Ba3 Ba2 2_664 5 67.311(13)
Ba4 Ba3 Ba2 . 5 86.16(3)
Ba2 Ba3 Ba2 . 5 119.556(6)
Ba2 Ba3 Ba2 9 5 119.556(6)
Pd2 Ba3 Ba1 4_466 9_554 123.422(14)
Pd2 Ba3 Ba1 3_646 9_554 123.422(14)
Pd2 Ba3 Ba1 2_664 9_554 47.94(4)
Ba4 Ba3 Ba1 . 9_554 74.39(3)
Ba2 Ba3 Ba1 . 9_554 60.099(5)
Ba2 Ba3 Ba1 9 9_554 160.55(5)
Ba2 Ba3 Ba1 5 9_554 60.099(5)
Pd2 Ba3 Ba1 4_466 5_545 123.422(14)
Pd2 Ba3 Ba1 3_646 5_545 47.94(4)
Pd2 Ba3 Ba1 2_664 5_545 123.422(14)
Ba4 Ba3 Ba1 . 5_545 74.39(3)
Ba2 Ba3 Ba1 . 5_545 60.099(5)
Ba2 Ba3 Ba1 9 5_545 60.099(5)
Ba2 Ba3 Ba1 5 5_545 160.55(5)
Ba1 Ba3 Ba1 9_554 5_545 113.04(2)
Pd2 Ba3 Ba1 4_466 1_455 47.94(4)
Pd2 Ba3 Ba1 3_646 1_455 123.422(14)
Pd2 Ba3 Ba1 2_664 1_455 123.422(14)
Ba4 Ba3 Ba1 . 1_455 74.39(3)
Ba2 Ba3 Ba1 . 1_455 160.55(5)
Ba2 Ba3 Ba1 9 1_455 60.099(5)
Ba2 Ba3 Ba1 5 1_455 60.099(5)
Ba1 Ba3 Ba1 9_554 1_455 113.04(2)
Ba1 Ba3 Ba1 5_545 1_455 113.04(2)
Pd2 Ba3 Ba3 4_466 4 92.93(5)
Pd2 Ba3 Ba3 3_646 4 47.11(4)
Pd2 Ba3 Ba3 2_664 4 47.11(4)
Ba4 Ba3 Ba3 . 4 144.7
Ba2 Ba3 Ba3 . 4 58.58(3)
Ba2 Ba3 Ba3 9 4 110.04(2)
Ba2 Ba3 Ba3 5 4 110.04(2)
Ba1 Ba3 Ba3 9_554 4 86.66(2)
Ba1 Ba3 Ba3 5_545 4 86.66(2)
Ba1 Ba3 Ba3 1_455 4 140.87(3)
Pd2 Ba3 Ba3 4_466 2 47.11(4)
Pd2 Ba3 Ba3 3_646 2 47.11(4)
Pd2 Ba3 Ba3 2_664 2 92.93(5)
Ba4 Ba3 Ba3 . 2 144.7
Ba2 Ba3 Ba3 . 2 110.04(2)
Ba2 Ba3 Ba3 9 2 58.58(3)
Ba2 Ba3 Ba3 5 2 110.04(2)
Ba1 Ba3 Ba3 9_554 2 140.87(3)
Ba1 Ba3 Ba3 5_545 2 86.66(2)
Ba1 Ba3 Ba3 1_455 2 86.66(2)
Ba3 Ba3 Ba3 4 2 60.0
Pd1 Ba4 Pd1 . 28 109.5
Pd1 Ba4 Pd1 . 51 109.5
Pd1 Ba4 Pd1 28 51 109.5
Pd1 Ba4 Pd1 . 74 109.5
Pd1 Ba4 Pd1 28 74 109.5
Pd1 Ba4 Pd1 51 74 109.5
Pd1 Ba4 Ba3 . . 180.00(3)
Pd1 Ba4 Ba3 28 . 70.5
Pd1 Ba4 Ba3 51 . 70.5
Pd1 Ba4 Ba3 74 . 70.5
Pd1 Ba4 Ba3 . 74 70.5
Pd1 Ba4 Ba3 28 74 70.5
Pd1 Ba4 Ba3 51 74 70.5
Pd1 Ba4 Ba3 74 74 180.00(3)
Ba3 Ba4 Ba3 . 74 109.5
Pd1 Ba4 Ba3 . 51 70.5
Pd1 Ba4 Ba3 28 51 70.5
Pd1 Ba4 Ba3 51 51 180.00(3)
Pd1 Ba4 Ba3 74 51 70.5
Ba3 Ba4 Ba3 . 51 109.5
Ba3 Ba4 Ba3 74 51 109.5
Pd1 Ba4 Ba3 . 28 70.5
Pd1 Ba4 Ba3 28 28 180.00(8)
Pd1 Ba4 Ba3 51 28 70.5
Pd1 Ba4 Ba3 74 28 70.5
Ba3 Ba4 Ba3 . 28 109.5
Ba3 Ba4 Ba3 74 28 109.5
Ba3 Ba4 Ba3 51 28 109.5
Ba4 Pd1 Ba2 . 81 137.72(4)
Ba4 Pd1 Ba2 . 53 137.72(4)
Ba2 Pd1 Ba2 81 53 71.28(7)
Ba4 Pd1 Ba2 . 25 137.72(4)
Ba2 Pd1 Ba2 81 25 71.28(7)
Ba2 Pd1 Ba2 53 25 71.28(7)
Ba1 Pd2 Ba1 81 25 74.93(7)
Ba1 Pd2 Ba1 81 53 74.93(7)
Ba1 Pd2 Ba1 25 53 74.93(7)
Ba1 Pd2 Ba3 81 4_666 135.74(2)
Ba1 Pd2 Ba3 25 4_666 83.58(4)
Ba1 Pd2 Ba3 53 4_666 135.74(2)
Ba1 Pd2 Ba3 81 2_666 83.58(4)
Ba1 Pd2 Ba3 25 2_666 135.74(2)
Ba1 Pd2 Ba3 53 2_666 135.74(2)
Ba3 Pd2 Ba3 4_666 2_666 85.78(8)
Ba1 Pd2 Ba3 81 3_666 135.74(2)
Ba1 Pd2 Ba3 25 3_666 135.74(2)
Ba1 Pd2 Ba3 53 3_666 83.58(4)
Ba3 Pd2 Ba3 4_666 3_666 85.78(8)
Ba3 Pd2 Ba3 2_666 3_666 85.78(8)
Ba1 O1 Ba1 34_656 25 90.0
Ba1 O1 Ba1 34_656 81 180.0
Ba1 O1 Ba1 25 81 90.0
Ba1 O1 Ba1 34_656 53 90.0
Ba1 O1 Ba1 25 53 90.0
Ba1 O1 Ba1 81 53 90.0
Ba1 O1 Ba1 34_656 78_566 90.0
Ba1 O1 Ba1 25 78_566 90.0
Ba1 O1 Ba1 81 78_566 90.0
Ba1 O1 Ba1 53 78_566 180.0
Ba1 O1 Ba1 34_656 50_665 90.0
Ba1 O1 Ba1 25 50_665 180.0
Ba1 O1 Ba1 81 50_665 90.0
Ba1 O1 Ba1 53 50_665 90.0
Ba1 O1 Ba1 78_566 50_665 90.0
Ba2 O2 Ba2 82_556 81 180.0
Ba2 O2 Ba2 82_556 26_655 90.0
Ba2 O2 Ba2 81 26_655 90.0
Ba2 O2 Ba2 82_556 53 90.0
Ba2 O2 Ba2 81 53 90.0
Ba2 O2 Ba2 26_655 53 90.0
Ba2 O2 Ba2 82_556 54_565 90.0
Ba2 O2 Ba2 81 54_565 90.0
Ba2 O2 Ba2 26_655 54_565 90.0
Ba2 O2 Ba2 53 54_565 180.0
Ba2 O2 Ba2 82_556 25 90.0
Ba2 O2 Ba2 81 25 90.0
Ba2 O2 Ba2 26_655 25 180.0
Ba2 O2 Ba2 53 25 90.0
Ba2 O2 Ba2 54_565 25 90.0
Ba2 O3 Ba2 34_655 73 85.3(13)
Ba2 O3 Ba2 34_655 5_655 85.3(13)
Ba2 O3 Ba2 73 5_655 85.3(13)
Ba2 O3 Ba1 34_655 10_656 178.1(17)
Ba2 O3 Ba1 73 10_656 96.02(7)
Ba2 O3 Ba1 5_655 10_656 96.02(7)
Ba2 O3 Ba1 34_655 77_545 96.02(7)
Ba2 O3 Ba1 73 77_545 96.02(7)
Ba2 O3 Ba1 5_655 77_545 178.1(17)
Ba1 O3 Ba1 10_656 77_545 82.6(12)
Ba2 O3 Ba1 34_655 . 96.02(7)
Ba2 O3 Ba1 73 . 178.1(17)
Ba2 O3 Ba1 5_655 . 96.02(7)
Ba1 O3 Ba1 10_656 . 82.6(12)
Ba1 O3 Ba1 77_545 . 82.6(12)

loop_
_geom_bond_atom_site_label_1
_geom_bond_atom_site_label_2
_geom_bond_site_symmetry_2
_geom_bond_distance
_geom_bond_publ_flag
Ba1 O1 25_544 2.7999(16) yes
Ba1 O3 . 3.00(4) yes
Ba1 O3 28 3.00(4) ?
Ba1 Pd2 4_566 3.255(2) yes
Ba1 Pd2 25_544 3.255(2) ?
Ba1 Ba1 54_565 3.960(2) yes
Ba1 Ba1 10_656 3.960(2) ?
Ba1 Ba1 77_545 3.960(2) ?
Ba1 Ba1 57_554 3.960(2) ?
Ba1 Ba2 34_655 4.3277(6) yes
Ba1 Ba2 30_655 4.3277(6) ?
Ba1 Ba2 5_655 4.3277(6) ?
Ba2 O2 25_544 2.7029(13) yes
Ba2 O3 76_455 2.82(3) yes
Ba2 O3 73_445 2.82(3) ?
Ba2 Pd1 28 3.280(2) yes
Ba2 Pd1 25_544 3.280(2) ?
Ba2 Ba2 58 3.8225(18) yes
Ba2 Ba2 78 3.8225(18) ?
Ba2 Ba2 77_545 3.8225(18) ?
Ba2 Ba2 57_554 3.8225(18) ?
Ba2 Ba3 4 4.2849(11) ?
Ba2 Ba3 . 4.2849(11) yes
Ba2 Ba1 6_565 4.3277(6) ?
Ba3 Pd2 4_466 3.2825(17) yes
Ba3 Pd2 3_646 3.2825(17) ?
Ba3 Pd2 2_664 3.2825(17) ?
Ba3 Ba4 . 4.1393(18) yes
Ba3 Ba2 9 4.2849(11) ?
Ba3 Ba2 5 4.2849(11) ?
Ba3 Ba1 9_554 4.3567(11) yes
Ba3 Ba1 5_545 4.3567(11) ?
Ba3 Ba1 1_455 4.3567(11) ?
Ba3 Ba3 4 4.468(3) yes
Ba3 Ba3 2 4.468(3) ?
Ba4 Pd1 . 2.888(3) yes
Ba4 Pd1 28 2.888(3) ?
Ba4 Pd1 51 2.888(3) ?
Ba4 Pd1 74 2.888(3) ?
Ba4 Ba3 74 4.1393(18) ?
Ba4 Ba3 51 4.1393(18) ?
Ba4 Ba3 28 4.1393(18) ?
Pd1 Ba2 81 3.280(2) ?
Pd1 Ba2 53 3.280(2) ?
Pd1 Ba2 25 3.280(2) ?
Pd2 Ba1 81 3.255(2) ?
Pd2 Ba1 25 3.255(2) ?
Pd2 Ba1 53 3.255(2) ?
Pd2 Ba3 4_666 3.2825(17) ?
Pd2 Ba3 2_666 3.2825(17) ?
Pd2 Ba3 3_666 3.2825(17) ?
O1 Ba1 34_656 2.7999(16) ?
O1 Ba1 25 2.7999(16) ?
O1 Ba1 81 2.7999(16) ?
O1 Ba1 53 2.7999(16) ?
O1 Ba1 78_566 2.7999(16) ?
O1 Ba1 50_665 2.7999(16) ?
O2 Ba2 82_556 2.7029(13) ?
O2 Ba2 81 2.7029(13) ?
O2 Ba2 26_655 2.7029(13) ?
O2 Ba2 53 2.7029(13) ?
O2 Ba2 54_565 2.7029(13) ?
O2 Ba2 25 2.7029(13) ?
O3 Ba2 34_655 2.82(3) ?
O3 Ba2 73 2.82(3) ?
O3 Ba2 5_655 2.82(3) ?
O3 Ba1 10_656 3.00(4) ?
O3 Ba1 77_545 3.00(4) ?
